data_7233751
loop_
_publ_author_name
'Hua Wang'
'Yan Liang'
'Huanling Xie'
'Linglong Feng'
'Haifeng Lu'
'Shengyu Feng'

_publ_section_title
;
 Emission enhancement and color adjustment of silicon-cored structure in
 tetraphenyl benzene with aggregation-enhanced emission
;
_journal_name_full 'Journal of Materials Chemistry C'
_journal_page_first 5601
_journal_page_last 5606
_journal_paper_doi 10.1039/C4TC00570H
_journal_volume 2
_journal_year 2014
_chemical_formula_moiety 'C36 H26'
_chemical_formula_sum 'C36 H26'
_chemical_formula_weight 458.57
_space_group_crystal_system triclinic
_space_group_IT_number 2
_space_group_name_Hall '-P 1'
_space_group_name_H-M_alt 'P -1'
_atom_sites_solution_hydrogens geom
_atom_sites_solution_primary iterative
_atom_sites_solution_secondary difmap
_cell_angle_alpha 63.27(2)
_cell_angle_beta 68.47(3)
_cell_angle_gamma 65.42(2)
_cell_formula_units_Z 2
_cell_length_a 10.355(15)
_cell_length_b 12.000(17)
_cell_length_c 12.897(18)
_cell_measurement_reflns_used 1452
_cell_measurement_temperature 293(2)
_cell_measurement_theta_max 26.179
_cell_measurement_theta_min 2.494
_cell_volume 1269(3)
_computing_data_reduction 'SAINT v7.23A (Bruker, 2003)'
_computing_molecular_graphics 'Olex2 (Dolomanov et al., 2009)'
_computing_publication_material 'Olex2 (Dolomanov et al., 2009)'
_computing_structure_refinement 'XL (Sheldrick, 2008)'
_computing_structure_solution
;
Superflip (Palatinus & Chapuis, 2007;Palatinus & van der Lee, 2008;
Palatinus et al., 2012)
;
_diffrn_ambient_temperature 293(2)
_diffrn_measured_fraction_theta_full 0.971
_diffrn_measured_fraction_theta_max 0.971
_diffrn_radiation_monochromator graphite
_diffrn_radiation_type MoK\a
_diffrn_radiation_wavelength 0.71073
_diffrn_reflns_av_R_equivalents 0.0496
_diffrn_reflns_av_unetI/netI 0.1263
_diffrn_reflns_limit_h_max 7
_diffrn_reflns_limit_h_min -12
_diffrn_reflns_limit_k_max 14
_diffrn_reflns_limit_k_min -14
_diffrn_reflns_limit_l_max 13
_diffrn_reflns_limit_l_min -15
_diffrn_reflns_number 6108
_diffrn_reflns_theta_full 25.00
_diffrn_reflns_theta_max 25.00
_diffrn_reflns_theta_min 1.81
_diffrn_source 'fine-focus sealed tube'
_exptl_absorpt_coefficient_mu 0.068
_exptl_crystal_density_diffrn 1.200
_exptl_crystal_density_method 'not measured'
_exptl_crystal_F_000 484
_refine_diff_density_max 0.473
_refine_diff_density_min -0.353
_refine_diff_density_rms 0.083
_refine_ls_extinction_method none
_refine_ls_goodness_of_fit_ref 0.960
_refine_ls_hydrogen_treatment constr
_refine_ls_matrix_type full
_refine_ls_number_parameters 325
_refine_ls_number_reflns 4350
_refine_ls_number_restraints 0
_refine_ls_restrained_S_all 0.960
_refine_ls_R_factor_all 0.1857
_refine_ls_R_factor_gt 0.0920
_refine_ls_shift/su_max 0.033
_refine_ls_shift/su_mean 0.007
_refine_ls_structure_factor_coef Fsqd
_refine_ls_weighting_details 'calc w=1/[\s^2^(Fo^2^)+(0.1929P)^2^+0.0000P] where P=(Fo^2^+2Fc^2^)/3'
_refine_ls_weighting_scheme calc
_refine_ls_wR_factor_gt 0.2394
_refine_ls_wR_factor_ref 0.3151
_reflns_number_gt 1999
_reflns_number_total 4350
_reflns_threshold_expression >2sigma(I)
_cod_data_source_file 1000002.cif
_cod_data_source_block PCOD1000002
_cod_database_code 7233751
_olex2_refinement_description
;
1. Fixed Uiso
 At 1.2 times of:
  All C(H) groups
2.a Aromatic/amide H refined with riding coordinates:
 C1(H1), C7(H7), C9(H9), C14(H14), C15(H15), C16(H16), C17(H17), C18(H18),
 C19(H19), C20(H20), C21(H21), C22(H22), C23(H23), C24(H24), C25(H25), C26(H26),
  C27(H27), C28(H28), C29(H29), C30(H30), C31(H31), C32(H32), C33(H33),
 C34(H34), C35(H35), C36(H36)
;

loop_
_space_group_symop_id
_space_group_symop_operation_xyz
1 'x, y, z'
2 '-x, -y, -z'

loop_
_atom_site_label
_atom_site_type_symbol
_atom_site_fract_x
_atom_site_fract_y
_atom_site_fract_z
_atom_site_U_iso_or_equiv
_atom_site_adp_type
_atom_site_occupancy
_atom_site_calc_flag
_atom_site_disorder_assembly
_atom_site_disorder_group
_atom_site_refinement_flags_posn
C1 C 0.7906(7) 0.7533(4) -0.1121(5) 0.0695(16) Uani 1 d . . .
H1 H 0.8887 0.7054 -0.1235 0.083 Uiso 1 calc . . R
C2 C 0.7229(4) 0.4749(3) 0.1115(4) 0.0441(11) Uani 1 d . . .
C3 C 0.6598(5) 0.5456(3) 0.1962(4) 0.0448(12) Uani 1 d . . .
C4 C 0.7338(4) 0.5437(3) -0.0090(4) 0.0425(11) Uani 1 d . . .
C5 C 0.8940(5) 0.2633(3) -0.1233(4) 0.0478(12) Uani 1 d . . .
C6 C 0.8043(5) 0.5515(3) -0.2186(4) 0.0449(12) Uani 1 d . . .
C7 C 0.8245(5) 0.2780(3) 0.0717(4) 0.0521(13) Uani 1 d . . .
H7 H 0.8559 0.1870 0.0993 0.063 Uiso 1 calc . . R
C8 C 0.7906(4) 0.4789(3) -0.0901(4) 0.0446(11) Uani 1 d . . .
C9 C 0.5441(6) 0.7584(4) -0.0391(5) 0.0779(18) Uani 1 d . . .
H9 H 0.4732 0.7156 -0.0002 0.093 Uiso 1 calc . . R
C10 C 0.8366(5) 0.3431(3) -0.0475(4) 0.0458(12) Uani 1 d . . .
C11 C 0.6868(5) 0.6888(3) -0.0552(4) 0.0458(12) Uani 1 d . . .
C12 C 0.7689(5) 0.3389(3) 0.1532(4) 0.0459(12) Uani 1 d . . .
C13 C 0.7656(5) 0.2554(4) 0.2783(4) 0.0498(12) Uani 1 d . . .
C14 C 0.8140(5) 0.2769(4) -0.1954(4) 0.0557(13) Uani 1 d . . .
H14 H 0.7236 0.3400 -0.1996 0.067 Uiso 1 calc . . R
C15 C 1.0268(5) 0.1693(4) -0.1202(5) 0.0581(14) Uani 1 d . . .
H15 H 1.0825 0.1589 -0.0722 0.070 Uiso 1 calc . . R
C16 C 0.6840(5) 0.6366(4) -0.2662(4) 0.0536(13) Uani 1 d . . .
H16 H 0.5921 0.6511 -0.2161 0.064 Uiso 1 calc . . R
C17 C 0.5373(5) 0.5278(4) 0.2842(4) 0.0556(13) Uani 1 d . . .
H17 H 0.4947 0.4694 0.2910 0.067 Uiso 1 calc . . R
C18 C 0.7216(5) 0.6313(4) 0.1902(5) 0.0566(13) Uani 1 d . . .
H18 H 0.8043 0.6460 0.1316 0.068 Uiso 1 calc . . R
C19 C 0.9362(5) 0.5331(4) -0.2958(5) 0.0556(13) Uani 1 d . . .
H19 H 1.0182 0.4748 -0.2657 0.067 Uiso 1 calc . . R
C20 C 1.0783(6) 0.0921(4) -0.1845(5) 0.0653(15) Uani 1 d . . .
H20 H 1.1685 0.0284 -0.1805 0.078 Uiso 1 calc . . R
C21 C 0.8670(6) 0.1982(4) -0.2602(5) 0.0646(15) Uani 1 d . . .
H21 H 0.8121 0.2075 -0.3083 0.077 Uiso 1 calc . . R
C22 C 0.9979(6) 0.1071(4) -0.2561(5) 0.0658(15) Uani 1 d . . .
H22 H 1.0337 0.0543 -0.3017 0.079 Uiso 1 calc . . R
C23 C 0.6613(6) 0.6947(4) 0.2705(5) 0.0678(16) Uani 1 d . . .
H23 H 0.7050 0.7501 0.2678 0.081 Uiso 1 calc . . R
C24 C 0.6995(6) 0.6996(4) -0.3868(5) 0.0629(14) Uani 1 d . . .
H24 H 0.6178 0.7561 -0.4180 0.075 Uiso 1 calc . . R
C25 C 0.6951(6) 0.1614(4) 0.3314(5) 0.0622(14) Uani 1 d . . .
H25 H 0.6430 0.1566 0.2890 0.075 Uiso 1 calc . . R
C26 C 0.8421(6) 0.2616(4) 0.3419(5) 0.0659(15) Uani 1 d . . .
H26 H 0.8882 0.3259 0.3086 0.079 Uiso 1 calc . . R
C27 C 0.4786(6) 0.5921(5) 0.3595(5) 0.0690(16) Uani 1 d . . .
H27 H 0.3949 0.5793 0.4175 0.083 Uiso 1 calc . . R
C28 C 0.9523(6) 0.5974(5) -0.4161(5) 0.0683(15) Uani 1 d . . .
H28 H 1.0439 0.5848 -0.4668 0.082 Uiso 1 calc . . R
C29 C 0.8309(7) 0.6806(5) -0.4603(5) 0.0784(18) Uani 1 d . . .
H29 H 0.8398 0.7243 -0.5419 0.094 Uiso 1 calc . . R
C30 C 0.7780(8) 0.0810(6) 0.5064(6) 0.095(2) Uani 1 d . . .
H30 H 0.7824 0.0228 0.5837 0.114 Uiso 1 calc . . R
C31 C 0.5037(10) 0.8953(6) -0.0813(7) 0.110(3) Uani 1 d . . .
H31 H 0.4062 0.9450 -0.0715 0.132 Uiso 1 calc . . R
C32 C 0.7000(7) 0.0749(5) 0.4452(6) 0.0817(19) Uani 1 d . . .
H32 H 0.6506 0.0128 0.4802 0.098 Uiso 1 calc . . R
C33 C 0.6129(12) 0.9545(5) -0.1379(7) 0.114(3) Uani 1 d . . .
H33 H 0.5878 1.0454 -0.1668 0.137 Uiso 1 calc . . R
C34 C 0.5404(7) 0.6772(5) 0.3524(6) 0.0740(17) Uani 1 d . . .
H34 H 0.4979 0.7229 0.4048 0.089 Uiso 1 calc . . R
C35 C 0.8504(8) 0.1736(6) 0.4537(6) 0.090(2) Uani 1 d . . .
H35 H 0.9056 0.1759 0.4952 0.108 Uiso 1 calc . . R
C36 C 0.7514(10) 0.8857(6) -0.1518(6) 0.103(2) Uani 1 d . . .
H36 H 0.8226 0.9280 -0.1890 0.123 Uiso 1 calc . . R

loop_
_atom_site_aniso_label
_atom_site_aniso_U_11
_atom_site_aniso_U_22
_atom_site_aniso_U_33
_atom_site_aniso_U_23
_atom_site_aniso_U_13
_atom_site_aniso_U_12
C1 0.101(4) 0.049(2) 0.056(4) -0.006(2) -0.017(3) -0.034(3)
C2 0.050(2) 0.0380(19) 0.041(3) -0.0109(18) -0.017(2) -0.0089(18)
C3 0.048(2) 0.0359(19) 0.040(3) -0.0078(18) -0.022(2) 0.0002(18)
C4 0.043(2) 0.0357(18) 0.041(3) -0.0081(18) -0.012(2) -0.0088(17)
C5 0.054(2) 0.0373(18) 0.043(3) -0.0099(18) -0.009(2) -0.0117(19)
C6 0.058(3) 0.0340(18) 0.042(3) -0.0065(18) -0.021(2) -0.0123(19)
C7 0.063(3) 0.0321(18) 0.051(3) -0.0030(19) -0.020(3) -0.0114(19)
C8 0.050(2) 0.0347(18) 0.046(3) -0.0080(18) -0.021(2) -0.0080(18)
C9 0.087(4) 0.054(3) 0.079(4) -0.030(3) -0.036(3) 0.013(3)
C10 0.054(2) 0.0345(18) 0.045(3) -0.0076(18) -0.018(2) -0.0106(18)
C11 0.062(3) 0.0342(18) 0.032(3) -0.0070(17) -0.011(2) -0.011(2)
C12 0.055(2) 0.0357(18) 0.040(3) -0.0087(18) -0.018(2) -0.0069(18)
C13 0.056(3) 0.0373(19) 0.037(3) -0.0072(18) -0.012(2) -0.0017(19)
C14 0.060(3) 0.047(2) 0.055(3) -0.014(2) -0.015(3) -0.015(2)
C15 0.066(3) 0.040(2) 0.066(4) -0.013(2) -0.024(3) -0.012(2)
C16 0.056(3) 0.044(2) 0.052(3) -0.007(2) -0.015(3) -0.014(2)
C17 0.059(3) 0.051(2) 0.051(3) -0.013(2) -0.020(3) -0.008(2)
C18 0.064(3) 0.046(2) 0.055(3) -0.015(2) -0.022(3) -0.007(2)
C19 0.054(3) 0.057(2) 0.049(3) -0.016(2) -0.015(3) -0.012(2)
C20 0.066(3) 0.039(2) 0.074(4) -0.021(2) -0.009(3) -0.006(2)
C21 0.085(4) 0.056(2) 0.055(4) -0.023(2) -0.015(3) -0.020(3)
C22 0.081(4) 0.052(2) 0.060(4) -0.030(2) 0.001(3) -0.020(3)
C23 0.081(4) 0.057(3) 0.074(4) -0.032(3) -0.028(4) -0.009(3)
C24 0.071(3) 0.059(3) 0.043(4) 0.002(2) -0.024(3) -0.017(2)
C25 0.071(3) 0.040(2) 0.052(3) -0.006(2) -0.013(3) -0.007(2)
C26 0.082(3) 0.059(3) 0.051(4) -0.013(2) -0.031(3) -0.010(3)
C27 0.060(3) 0.073(3) 0.056(4) -0.024(3) -0.013(3) -0.003(3)
C28 0.074(3) 0.080(3) 0.042(4) -0.011(3) -0.001(3) -0.037(3)
C29 0.108(5) 0.071(3) 0.048(4) 0.001(3) -0.032(4) -0.031(3)
C30 0.100(5) 0.071(4) 0.042(4) 0.004(3) -0.013(4) 0.010(3)
C31 0.138(6) 0.064(3) 0.104(6) -0.037(4) -0.065(5) 0.032(4)
C32 0.091(4) 0.047(2) 0.064(4) -0.001(3) -0.006(4) -0.011(3)
C33 0.200(9) 0.040(3) 0.073(5) -0.002(3) -0.037(6) -0.024(4)
C34 0.083(4) 0.069(3) 0.068(4) -0.038(3) -0.023(4) 0.001(3)
C35 0.100(5) 0.094(4) 0.050(4) -0.016(3) -0.035(4) -0.002(4)
C36 0.172(8) 0.057(3) 0.078(5) -0.010(3) -0.021(5) -0.054(4)

loop_
_atom_type_symbol
_atom_type_description
_atom_type_scat_dispersion_real
_atom_type_scat_dispersion_imag
_atom_type_scat_source
C C 0.0033 0.0016 'International Tables Vol C Tables 4.2.6.8 and 6.1.1.4'
H H 0.0000 0.0000 'International Tables Vol C Tables 4.2.6.8 and 6.1.1.4'

loop_
_geom_angle_atom_site_label_1
_geom_angle_atom_site_label_2
_geom_angle_atom_site_label_3
_geom_angle
_geom_angle_site_symmetry_1
_geom_angle_site_symmetry_3
C36 C1 C11 120.8(6) . .
C4 C2 C3 120.1(3) . .
C4 C2 C12 119.8(4) . .
C12 C2 C3 120.1(4) . .
C17 C3 C2 120.9(4) . .
C17 C3 C18 117.7(4) . .
C18 C3 C2 121.5(4) . .
C2 C4 C8 121.0(3) . .
C2 C4 C11 120.5(3) . .
C8 C4 C11 118.5(4) . .
C14 C5 C10 121.4(4) . .
C15 C5 C10 120.6(4) . .
C15 C5 C14 118.0(4) . .
C16 C6 C8 121.6(4) . .
C19 C6 C8 120.8(4) . .
C19 C6 C16 117.5(4) . .
C10 C7 C12 123.7(3) . .
C4 C8 C6 121.3(3) . .
C10 C8 C4 118.8(4) . .
C10 C8 C6 119.9(4) . .
C11 C9 C31 119.5(7) . .
C7 C10 C5 117.1(3) . .
C7 C10 C8 118.8(4) . .
C8 C10 C5 124.0(4) . .
C1 C11 C4 119.3(4) . .
C9 C11 C1 119.6(4) . .
C9 C11 C4 121.0(5) . .
C2 C12 C13 124.8(4) . .
C7 C12 C2 117.9(4) . .
C7 C12 C13 117.3(3) . .
C25 C13 C12 120.2(4) . .
C26 C13 C12 120.9(5) . .
C26 C13 C25 118.7(5) . .
C21 C14 C5 120.0(4) . .
C20 C15 C5 121.6(5) . .
C24 C16 C6 120.3(5) . .
C27 C17 C3 121.4(5) . .
C23 C18 C3 120.1(5) . .
C6 C19 C28 122.3(4) . .
C15 C20 C22 119.7(4) . .
C22 C21 C14 120.9(5) . .
C21 C22 C20 119.8(4) . .
C34 C23 C18 120.2(5) . .
C29 C24 C16 120.7(4) . .
C32 C25 C13 121.6(6) . .
C35 C26 C13 119.9(6) . .
C17 C27 C34 120.4(6) . .
C19 C28 C29 118.7(5) . .
C24 C29 C28 120.5(5) . .
C32 C30 C35 120.0(6) . .
C33 C31 C9 118.2(7) . .
C30 C32 C25 119.0(6) . .
C36 C33 C31 121.7(6) . .
C23 C34 C27 120.1(5) . .
C26 C35 C30 120.8(6) . .
C33 C36 C1 120.2(7) . .

loop_
_geom_bond_atom_site_label_1
_geom_bond_atom_site_label_2
_geom_bond_distance
_geom_bond_site_symmetry_2
C1 C11 1.376(7) .
C1 C36 1.355(8) .
C2 C3 1.480(6) .
C2 C4 1.380(6) .
C2 C12 1.390(5) .
C3 C17 1.377(7) .
C3 C18 1.384(7) .
C4 C8 1.394(6) .
C4 C11 1.483(5) .
C5 C10 1.471(6) .
C5 C14 1.376(7) .
C5 C15 1.370(6) .
C6 C8 1.469(6) .
C6 C16 1.382(6) .
C6 C19 1.362(7) .
C7 C10 1.360(6) .
C7 C12 1.366(6) .
C8 C10 1.388(5) .
C9 C11 1.352(7) .
C9 C31 1.400(8) .
C12 C13 1.463(6) .
C13 C25 1.377(7) .
C13 C26 1.375(7) .
C14 C21 1.354(6) .
C15 C20 1.336(7) .
C16 C24 1.370(7) .
C17 C27 1.326(7) .
C18 C23 1.371(7) .
C19 C28 1.367(7) .
C20 C22 1.367(7) .
C21 C22 1.343(7) .
C23 C34 1.332(8) .
C24 C29 1.338(8) .
C25 C32 1.370(8) .
C26 C35 1.358(8) .
C27 C34 1.372(8) .
C28 C29 1.368(8) .
C30 C32 1.360(9) .
C30 C35 1.378(10) .
C31 C33 1.383(12) .
C33 C36 1.315(11) .
